data_7245616
loop_
_publ_author_name
'Hu, Cong'
'Li, Ying-Yu'
'Qiu, Qi-Ming'
'Han, Hong-Liang'
'Gu, Chao-Yue'
'Yang, Yu-Ping'
'Dai, Li-Xiong'
'Jin, Qiong-Hua'

_publ_section_title
;
 Efficient dye degradation and THz spectra of {PMo12} based rare earth
 phosphine oxide complexes
;
_journal_name_full CrystEngComm
_journal_paper_doi 10.1039/D2CE00989G
_journal_year 2022
_chemical_formula_sum 'C32 H77 Mo12 N O59 P7 Yb'
_chemical_formula_weight 2961.06
_space_group_IT_number 14
_space_group_name_Hall '-P 2ybc'
_space_group_name_H-M_alt 'P 1 21/c 1'
_symmetry_cell_setting monoclinic
_symmetry_space_group_name_H-M 'P 1 21/c 1'
_atom_sites_solution_hydrogens geom
_atom_sites_solution_primary direct
_atom_sites_solution_secondary difmap
_audit_creation_method SHELXL-97
_audit_update_record
;
2022-06-15 deposited with the CCDC.	2022-08-26 downloaded from the CCDC.
;
_cell_angle_alpha 90.00
_cell_angle_beta 113.587(4)
_cell_angle_gamma 90.00
_cell_formula_units_Z 4
_cell_length_a 25.321(3)
_cell_length_b 14.4080(12)
_cell_length_c 24.126(2)
_cell_measurement_reflns_used 9507
_cell_measurement_temperature 293(2)
_cell_measurement_theta_max 25.748
_cell_measurement_theta_min 2.153
_cell_volume 8066.4(14)
_computing_cell_refinement 'Bruker SMART'
_computing_data_collection 'Bruker SMART'
_computing_data_reduction 'Bruker SAINT'
_computing_molecular_graphics 'Bruker SHELXTL'
_computing_publication_material 'Bruker SHELXTL'
_computing_structure_refinement 'SHELXL-97 (Sheldrick, 1997)'
_computing_structure_solution 'SHELXS-97 (Sheldrick, 1990)'
_diffrn_ambient_temperature 293(2)
_diffrn_measured_fraction_theta_full 0.997
_diffrn_measured_fraction_theta_max 0.997
_diffrn_measurement_device_type 'CCD area detector'
_diffrn_measurement_method 'phi and omega scans'
_diffrn_radiation_monochromator graphite
_diffrn_radiation_source 'fine-focus sealed tube'
_diffrn_radiation_type MoK\a
_diffrn_radiation_wavelength 0.71073
_diffrn_reflns_av_R_equivalents 0.1041
_diffrn_reflns_av_sigmaI/netI 0.1210
_diffrn_reflns_limit_h_max 30
_diffrn_reflns_limit_h_min -30
_diffrn_reflns_limit_k_max 17
_diffrn_reflns_limit_k_min -17
_diffrn_reflns_limit_l_max 22
_diffrn_reflns_limit_l_min -28
_diffrn_reflns_number 40013
_diffrn_reflns_theta_full 25.02
_diffrn_reflns_theta_max 25.02
_diffrn_reflns_theta_min 1.97
_exptl_absorpt_coefficient_mu 3.190
_exptl_absorpt_correction_T_max 0.5679
_exptl_absorpt_correction_T_min 0.4015
_exptl_absorpt_correction_type multi-scan
_exptl_absorpt_process_details sadabs
_exptl_crystal_colour yellow
_exptl_crystal_density_diffrn 2.437
_exptl_crystal_density_method 'not measured'
_exptl_crystal_description block
_exptl_crystal_F_000 5700
_exptl_crystal_size_max 0.35
_exptl_crystal_size_mid 0.28
_exptl_crystal_size_min 0.20
_refine_diff_density_max 2.617
_refine_diff_density_min -2.057
_refine_diff_density_rms 0.244
_refine_ls_extinction_coef 0.00019(3)
_refine_ls_extinction_expression Fc^*^=kFc[1+0.001xFc^2^\l^3^/sin(2\q)]^-1/4^
_refine_ls_extinction_method SHELXL
_refine_ls_goodness_of_fit_ref 1.067
_refine_ls_hydrogen_treatment mixed
_refine_ls_matrix_type full
_refine_ls_number_parameters 1049
_refine_ls_number_reflns 14193
_refine_ls_number_restraints 3412
_refine_ls_restrained_S_all 1.018
_refine_ls_R_factor_all 0.1382
_refine_ls_R_factor_gt 0.0767
_refine_ls_shift/su_max 0.001
_refine_ls_shift/su_mean 0.000
_refine_ls_structure_factor_coef Fsqd
_refine_ls_weighting_details 'calc w=1/[\s^2^(Fo^2^)+(0.0754P)^2^+133.1040P] where P=(Fo^2^+2Fc^2^)/3'
_refine_ls_weighting_scheme calc
_refine_ls_wR_factor_gt 0.1852
_refine_ls_wR_factor_ref 0.2133
_reflns_number_gt 8532
_reflns_number_total 14193
_reflns_threshold_expression >2sigma(I)
_cod_data_source_file d2ce00989g2.cif
_cod_data_source_block 201015c
_cod_depositor_comments
;
The following automatic conversions were performed:

data item '_symmetry_cell_setting' value 'Monoclinic' was changed to
'monoclinic' in accordance with the
/home/data/users/saulius/crontab/automatic-downloads/rss-feeds/RSC/lib/dictionaries/cif_core.dic
dictionary named 'cif_core.dic' version 2.4.2 last updated on
2011-04-26.

Automatic conversion script
Id: cif_fix_values 7556 2019-12-06 15:28:31Z antanas 
;
_cod_original_cell_volume 8066.4(13)
_cod_original_sg_symbol_H-M P2(1)/c
_cod_database_code 7245616

loop_
_symmetry_equiv_pos_as_xyz
'x, y, z'
'-x, y+1/2, -z+1/2'
'-x, -y, -z'
'x, -y-1/2, z-1/2'

loop_
_atom_site_label
_atom_site_type_symbol
_atom_site_fract_x
_atom_site_fract_y
_atom_site_fract_z
_atom_site_U_iso_or_equiv
_atom_site_adp_type
_atom_site_occupancy
_atom_site_symmetry_multiplicity
_atom_site_calc_flag
_atom_site_refinement_flags
_atom_site_disorder_assembly
_atom_site_disorder_group
Yb1 Yb 0.74230(3) 0.53688(4) 0.74360(3) 0.03051(19) Uani 1 1 d U . .
Mo1 Mo 0.06297(6) 0.53115(10) 0.65736(6) 0.0426(4) Uani 1 1 d U . .
Mo2 Mo 0.00517(7) 0.72353(9) 0.56178(7) 0.0443(4) Uani 1 1 d U . .
Mo3 Mo -0.08691(7) 0.55268(11) 0.57825(7) 0.0470(4) Uani 1 1 d U . .
Mo4 Mo -0.08488(7) 0.32602(10) 0.52569(8) 0.0474(4) Uani 1 1 d U . .
Mo5 Mo 0.06619(6) 0.31065(9) 0.59483(7) 0.0423(4) Uani 1 1 d U . .
Mo6 Mo 0.15043(6) 0.49390(11) 0.57740(7) 0.0454(4) Uani 1 1 d U . .
Mo7 Mo 0.52302(7) 0.01877(10) 0.65271(6) 0.0439(4) Uani 1 1 d U . .
Mo8 Mo 0.42220(7) -0.14302(10) 0.55897(8) 0.0496(4) Uani 1 1 d U . .
Mo9 Mo 0.57079(6) -0.17961(9) 0.60160(7) 0.0364(3) Uani 1 1 d U . .
Mo10 Mo 0.64351(6) -0.05412(10) 0.52749(7) 0.0414(4) Uani 1 1 d U . .
Mo11 Mo 0.61261(7) 0.14127(10) 0.59752(7) 0.0489(4) Uani 1 1 d U . .
Mo12 Mo 0.46754(6) 0.20935(9) 0.55465(6) 0.0359(3) Uani 1 1 d U . .
N1 N 0.1025(9) 0.9868(14) 0.5651(10) 0.098(6) Uani 1 1 d U . .
O1 O 0.0475(9) 0.4720(15) 0.5559(10) 0.047(3) Uani 0.50 1 d PU . .
O2 O -0.0013(9) 0.5521(14) 0.5537(10) 0.043(3) Uani 0.50 1 d PU . .
O3 O -0.0583(8) 0.4804(13) 0.5033(10) 0.039(3) Uani 0.50 1 d PU . .
O4 O -0.0034(8) 0.3960(13) 0.5108(9) 0.038(3) Uani 0.50 1 d PU . .
O5 O 0.0513(5) 0.6580(8) 0.6279(6) 0.061(3) Uani 1 1 d U . .
O6 O -0.0134(5) 0.5295(8) 0.6429(6) 0.059(2) Uani 1 1 d U . .
O7 O 0.0672(5) 0.4045(8) 0.6529(5) 0.053(2) Uani 1 1 d U . .
O8 O 0.1284(5) 0.5378(8) 0.6362(6) 0.056(2) Uani 1 1 d U . .
O9 O 0.0926(6) 0.5495(9) 0.7297(6) 0.069(4) Uani 1 1 d U . .
O10 O -0.0585(5) 0.6681(8) 0.5736(6) 0.062(3) Uani 1 1 d U . .
O11 O 0.0617(5) 0.7290(9) 0.5330(6) 0.068(3) Uani 1 1 d U . .
O12 O 0.0053(5) 0.8272(8) 0.5881(6) 0.065(3) Uani 1 1 d U . .
O13 O -0.0926(6) 0.4182(8) 0.5738(6) 0.067(3) Uani 1 1 d U . .
O14 O -0.1258(5) 0.5762(9) 0.6172(6) 0.060(3) Uani 1 1 d U . .
O15 O -0.0119(5) 0.2965(9) 0.5815(6) 0.062(2) Uani 1 1 d U . .
O16 O -0.1240(5) 0.2446(9) 0.5362(6) 0.065(4) Uani 1 1 d U . .
O17 O 0.1285(5) 0.3731(8) 0.5931(5) 0.057(2) Uani 1 1 d U . .
O18 O 0.0482(5) 0.2604(9) 0.5210(5) 0.063(3) Uani 1 1 d U . .
O19 O 0.0968(6) 0.2240(8) 0.6407(6) 0.069(4) Uani 1 1 d U . .
O20 O 0.1404(6) 0.6115(9) 0.5411(6) 0.073(3) Uani 1 1 d U . .
O21 O 0.1418(6) 0.4442(8) 0.5003(6) 0.069(3) Uani 1 1 d U . .
O22 O 0.2202(5) 0.4889(9) 0.6112(7) 0.073(4) Uani 1 1 d U . .
O23 O 0.5143(9) 0.0645(14) 0.5515(10) 0.044(3) Uani 0.50 1 d PU . .
O24 O 0.5061(9) -0.0540(14) 0.5582(10) 0.042(3) Uani 0.50 1 d PU . .
O25 O 0.5397(8) -0.0773(13) 0.5088(9) 0.036(3) Uani 0.50 1 d PU . .
O26 O 0.5619(8) 0.0422(13) 0.5140(9) 0.035(3) Uani 0.50 1 d PU . .
O27 O 0.4602(5) -0.0576(8) 0.6248(6) 0.060(2) Uani 1 1 d U . .
O28 O 0.5688(5) -0.0909(8) 0.6535(6) 0.062(2) Uani 1 1 d U . .
O29 O 0.5896(5) 0.0792(8) 0.6495(6) 0.059(2) Uani 1 1 d U . .
O30 O 0.4836(5) 0.1252(8) 0.6232(6) 0.058(2) Uani 1 1 d U . .
O31 O 0.5375(6) 0.0278(10) 0.7244(6) 0.070(4) Uani 1 1 d U . .
O32 O 0.4896(5) -0.2038(8) 0.5825(6) 0.062(3) Uani 1 1 d U . .
O33 O 0.3699(6) -0.0362(8) 0.5291(6) 0.067(3) Uani 1 1 d U . .
O34 O 0.3858(5) -0.2053(8) 0.5883(6) 0.058(3) Uani 1 1 d U . .
O35 O 0.6290(5) -0.1273(8) 0.5878(5) 0.051(2) Uani 1 1 d U . .
O36 O 0.6014(5) -0.2668(7) 0.6469(6) 0.063(4) Uani 1 1 d U . .
O37 O 0.6537(6) 0.0445(8) 0.5872(6) 0.067(3) Uani 1 1 d U . .
O38 O 0.7113(5) -0.0804(9) 0.5441(6) 0.059(3) Uani 1 1 d U . .
O39 O 0.5445(5) 0.2201(8) 0.5789(6) 0.058(2) Uani 1 1 d U . .
O40 O 0.6043(6) 0.1860(9) 0.5184(6) 0.072(3) Uani 1 1 d U . .
O41 O 0.6632(5) 0.2095(9) 0.6407(7) 0.078(4) Uani 1 1 d U . .
O42 O 0.3938(5) 0.1455(8) 0.5284(5) 0.054(2) Uani 1 1 d U . .
O43 O 0.4504(5) 0.2407(8) 0.4766(5) 0.057(3) Uani 1 1 d U . .
O44 O 0.4507(6) 0.3035(8) 0.5822(6) 0.071(3) Uani 1 1 d U . .
O45 O 0.7818(5) 0.6605(7) 0.7206(5) 0.050(2) Uani 1 1 d U . .
O46 O 0.7615(6) 0.8263(9) 0.6898(6) 0.075(3) Uani 1 1 d DU . .
O47 O 0.8557(6) 0.7501(10) 0.7109(6) 0.080(3) Uani 1 1 d DU . .
O48 O 0.7044(5) 0.5394(8) 0.6437(5) 0.050(2) Uani 1 1 d U . .
O49 O 0.6333(5) 0.5475(9) 0.5366(5) 0.063(3) Uani 1 1 d DU . .
O50 O 0.7324(6) 0.5224(7) 0.5561(6) 0.063(3) Uani 1 1 d DU . .
O51 O 0.7244(5) 0.6407(8) 0.8011(5) 0.052(2) Uani 1 1 d U . .
O52 O 0.7408(5) 0.6531(9) 0.9114(6) 0.068(3) Uani 1 1 d DU . .
O53 O 0.6843(6) 0.7710(9) 0.8348(6) 0.067(3) Uani 1 1 d DU . .
O54 O 0.6493(5) 0.5150(7) 0.7207(5) 0.046(2) Uani 1 1 d U . .
O55 O 0.5768(5) 0.4360(8) 0.7527(5) 0.055(3) Uani 1 1 d DU . .
O56 O 0.5473(4) 0.5410(8) 0.6651(5) 0.054(3) Uani 1 1 d DU . .
O57 O 0.7483(5) 0.4326(8) 0.8138(6) 0.058(2) Uani 1 1 d U . .
O58 O 0.7125(6) 0.2758(9) 0.8136(6) 0.083(3) Uani 1 1 d DU . .
O59 O 0.7793(6) 0.3434(10) 0.9108(6) 0.075(3) Uani 1 1 d DU . .
O60 O 0.7871(5) 0.4222(9) 0.7206(6) 0.065(3) Uani 1 1 d U . .
O61 O 0.8876(7) 0.3747(12) 0.7631(7) 0.100(4) Uani 1 1 d DU . .
O62 O 0.8161(7) 0.2942(11) 0.6707(7) 0.102(4) Uani 1 1 d DU . .
O63 O 0.8360(5) 0.5566(8) 0.8180(6) 0.061(3) Uani 1 1 d U . .
H63C H 0.8504 0.5271 0.8499 0.073 Uiso 1 1 d R . .
H63D H 0.8520 0.6102 0.8226 0.073 Uiso 1 1 d R . .
P1 P 0.0000 0.5000 0.5000 0.0256(10) Uani 1 2 d SU . .
P2 P 0.5000 0.0000 0.5000 0.0277(10) Uani 1 2 d SU . .
P3 P 0.7911(2) 0.7367(3) 0.6863(2) 0.0463(11) Uani 1 1 d U . .
P4 P 0.6937(2) 0.5675(3) 0.5823(2) 0.0435(10) Uani 1 1 d DU . .
P5 P 0.7011(2) 0.6674(3) 0.8459(2) 0.0479(11) Uani 1 1 d U . .
P6 P 0.59434(19) 0.5226(3) 0.7272(2) 0.0448(10) Uani 1 1 d U . .
P7 P 0.7646(2) 0.3416(3) 0.8433(2) 0.0547(12) Uani 1 1 d U . .
P8 P 0.8267(3) 0.3449(5) 0.7317(3) 0.0804(17) Uani 1 1 d U . .
C1 C 0.7671(6) 0.7196(12) 0.6085(7) 0.052(3) Uani 1 1 d DU . .
H1A H 0.7711 0.7775 0.5900 0.062 Uiso 1 1 calc R . .
H1B H 0.7919 0.6742 0.6012 0.062 Uiso 1 1 calc R . .
C2 C 0.7049(6) 0.6868(11) 0.5772(8) 0.049(3) Uani 1 1 d DU . .
H2A H 0.6908 0.7035 0.5348 0.059 Uiso 1 1 calc R . .
H2B H 0.6818 0.7202 0.5944 0.059 Uiso 1 1 calc R . .
C3 C 0.7616(9) 0.8582(13) 0.7459(7) 0.074(4) Uani 1 1 d DU . .
H3A H 0.8007 0.8707 0.7746 0.088 Uiso 1 1 calc R . .
H3B H 0.7447 0.8120 0.7632 0.088 Uiso 1 1 calc R . .
C4 C 0.7260(12) 0.9467(17) 0.7317(11) 0.125(9) Uani 1 1 d DU . .
H4A H 0.7316 0.9798 0.6999 0.188 Uiso 1 1 calc R . .
H4B H 0.7379 0.9849 0.7672 0.188 Uiso 1 1 calc R . .
H4C H 0.6860 0.9312 0.7189 0.188 Uiso 1 1 calc R . .
C5 C 0.8927(8) 0.8100(14) 0.6953(11) 0.108(5) Uani 1 1 d DU . .
H5A H 0.8923 0.8719 0.7109 0.130 Uiso 1 1 calc R . .
H5B H 0.8795 0.8139 0.6517 0.130 Uiso 1 1 calc R . .
C6 C 0.9541(8) 0.770(2) 0.7230(16) 0.178(12) Uani 1 1 d DU . .
H6A H 0.9803 0.8167 0.7471 0.267 Uiso 1 1 calc R . .
H6B H 0.9654 0.7508 0.6911 0.267 Uiso 1 1 calc R . .
H6C H 0.9551 0.7176 0.7479 0.267 Uiso 1 1 calc R . .
C7 C 0.5869(7) 0.5285(10) 0.5546(8) 0.055(3) Uani 1 1 d DU . .
H7A H 0.5513 0.5519 0.5239 0.066 Uiso 1 1 calc R . .
H7B H 0.5937 0.5612 0.5919 0.066 Uiso 1 1 calc R . .
C8 C 0.5800(9) 0.4250(10) 0.5639(9) 0.065(5) Uani 1 1 d DU . .
H8A H 0.5665 0.3938 0.5255 0.097 Uiso 1 1 calc R . .
H8B H 0.5528 0.4167 0.5819 0.097 Uiso 1 1 calc R . .
H8C H 0.6166 0.3995 0.5900 0.097 Uiso 1 1 calc R . .
C9 C 0.7461(9) 0.4258(9) 0.5599(9) 0.080(4) Uani 1 1 d DU . .
H9A H 0.7269 0.3936 0.5819 0.096 Uiso 1 1 calc R . .
H9B H 0.7874 0.4174 0.5816 0.096 Uiso 1 1 calc R . .
C10 C 0.7268(12) 0.3858(19) 0.4966(9) 0.126(8) Uani 1 1 d DU . .
H10A H 0.7082 0.4333 0.4674 0.189 Uiso 1 1 calc R . .
H10B H 0.7003 0.3357 0.4919 0.189 Uiso 1 1 calc R . .
H10C H 0.7597 0.3630 0.4905 0.189 Uiso 1 1 calc R . .
C11 C 0.6402(7) 0.6028(13) 0.8402(7) 0.055(3) Uani 1 1 d DU . .
H11A H 0.6508 0.5380 0.8487 0.066 Uiso 1 1 calc R . .
H11B H 0.6264 0.6249 0.8700 0.066 Uiso 1 1 calc R . .
C12 C 0.5923(7) 0.6118(12) 0.7769(7) 0.053(3) Uani 1 1 d DU . .
H12A H 0.5959 0.6714 0.7600 0.063 Uiso 1 1 calc R . .
H12B H 0.5553 0.6103 0.7800 0.063 Uiso 1 1 calc R . .
C13 C 0.7975(6) 0.6914(15) 0.9322(8) 0.078(4) Uani 1 1 d DU . .
H13A H 0.7955 0.7554 0.9190 0.093 Uiso 1 1 calc R . .
H13B H 0.8203 0.6568 0.9152 0.093 Uiso 1 1 calc R . .
C14 C 0.8255(9) 0.6868(18) 1.0003(8) 0.101(7) Uani 1 1 d DU . .
H14A H 0.7988 0.7082 1.0167 0.152 Uiso 1 1 calc R . .
H14B H 0.8592 0.7255 1.0148 0.152 Uiso 1 1 calc R . .
H14C H 0.8363 0.6239 1.0128 0.152 Uiso 1 1 calc R . .
C15 C 0.6719(10) 0.8134(15) 0.8827(8) 0.090(4) Uani 1 1 d DU . .
H15A H 0.7071 0.8333 0.9155 0.107 Uiso 1 1 calc R . .
H15B H 0.6519 0.7701 0.8984 0.107 Uiso 1 1 calc R . .
C16 C 0.6340(11) 0.8954(17) 0.8534(14) 0.134(9) Uani 1 1 d DU . .
H16A H 0.6558 0.9403 0.8418 0.201 Uiso 1 1 calc R . .
H16B H 0.6206 0.9232 0.8816 0.201 Uiso 1 1 calc R . .
H16C H 0.6016 0.8752 0.8183 0.201 Uiso 1 1 calc R . .
C17 C 0.5732(8) 0.3460(9) 0.7266(9) 0.068(4) Uani 1 1 d DU . .
H17A H 0.6111 0.3178 0.7405 0.081 Uiso 1 1 calc R . .
H17B H 0.5575 0.3502 0.6828 0.081 Uiso 1 1 calc R . .
C18 C 0.5335(9) 0.2884(14) 0.7469(10) 0.086(6) Uani 1 1 d DU . .
H18A H 0.5452 0.2949 0.7897 0.130 Uiso 1 1 calc R . .
H18B H 0.5358 0.2243 0.7372 0.130 Uiso 1 1 calc R . .
H18C H 0.4946 0.3098 0.7264 0.130 Uiso 1 1 calc R . .
C19 C 0.4905(6) 0.5654(16) 0.6591(8) 0.074(4) Uani 1 1 d DU . .
H19A H 0.4914 0.6251 0.6780 0.089 Uiso 1 1 calc R . .
H19B H 0.4764 0.5194 0.6793 0.089 Uiso 1 1 calc R . .
C20 C 0.4507(9) 0.5702(19) 0.5929(9) 0.109(8) Uani 1 1 d DU . .
H20A H 0.4626 0.6198 0.5740 0.164 Uiso 1 1 calc R . .
H20B H 0.4120 0.5813 0.5891 0.164 Uiso 1 1 calc R . .
H20C H 0.4522 0.5125 0.5737 0.164 Uiso 1 1 calc R . .
C21 C 0.8272(9) 0.2922(14) 0.8417(8) 0.069(4) Uani 1 1 d DU . .
H21A H 0.8578 0.3379 0.8558 0.083 Uiso 1 1 calc R . .
H21B H 0.8387 0.2403 0.8696 0.083 Uiso 1 1 calc R . .
C22 C 0.8203(10) 0.2585(15) 0.7794(8) 0.082(4) Uani 1 1 d DU . .
H22A H 0.7827 0.2295 0.7600 0.099 Uiso 1 1 calc R . .
H22B H 0.8491 0.2112 0.7844 0.099 Uiso 1 1 calc R . .
C23 C 0.7165(9) 0.1859(11) 0.8403(10) 0.094(4) Uani 1 1 d DU . .
H23A H 0.7231 0.1924 0.8826 0.113 Uiso 1 1 calc R . .
H23B H 0.7487 0.1521 0.8381 0.113 Uiso 1 1 calc R . .
C24 C 0.6612(9) 0.1327(16) 0.8072(12) 0.114(8) Uani 1 1 d DU . .
H24A H 0.6314 0.1569 0.8183 0.170 Uiso 1 1 calc R . .
H24B H 0.6672 0.0683 0.8180 0.170 Uiso 1 1 calc R . .
H24C H 0.6498 0.1393 0.7644 0.170 Uiso 1 1 calc R . .
C25 C 0.7442(9) 0.3984(16) 0.9325(9) 0.087(4) Uani 1 1 d DU . .
H25A H 0.7064 0.3702 0.9205 0.105 Uiso 1 1 calc R . .
H25B H 0.7393 0.4601 0.9152 0.105 Uiso 1 1 calc R . .
C26 C 0.7731(12) 0.405(2) 1.0010(10) 0.148(10) Uani 1 1 d DU . .
H26A H 0.7582 0.3569 1.0185 0.222 Uiso 1 1 calc R . .
H26B H 0.7655 0.4643 1.0139 0.222 Uiso 1 1 calc R . .
H26C H 0.8139 0.3966 1.0139 0.222 Uiso 1 1 calc R . .
C27 C 0.9120(10) 0.4475(15) 0.7409(11) 0.107(5) Uani 1 1 d DU . .
H27A H 0.8812 0.4901 0.7185 0.129 Uiso 1 1 calc R . .
H27B H 0.9255 0.4203 0.7122 0.129 Uiso 1 1 calc R . .
C28 C 0.9615(12) 0.505(2) 0.7858(13) 0.149(10) Uani 1 1 d DU . .
H28A H 0.9514 0.5255 0.8181 0.224 Uiso 1 1 calc R . .
H28B H 0.9685 0.5577 0.7655 0.224 Uiso 1 1 calc R . .
H28C H 0.9956 0.4674 0.8020 0.224 Uiso 1 1 calc R . .
C29 C 0.8527(11) 0.2222(16) 0.6643(12) 0.115(5) Uani 1 1 d DU . .
H29A H 0.8865 0.2127 0.7015 0.138 Uiso 1 1 calc R . .
H29B H 0.8647 0.2354 0.6316 0.138 Uiso 1 1 calc R . .
C30 C 0.8062(13) 0.127(2) 0.6477(13) 0.141(8) Uani 1 1 d U . .
H30A H 0.7955 0.1160 0.6810 0.211 Uiso 1 1 calc R . .
H30B H 0.8252 0.0736 0.6409 0.211 Uiso 1 1 calc R . .
H30C H 0.7723 0.1404 0.6120 0.211 Uiso 1 1 calc R . .
C31 C 0.0781(10) 0.9720(15) 0.5172(12) 0.075(5) Uani 1 1 d U . .
C32 C 0.0452(10) 0.9522(15) 0.4544(10) 0.090(7) Uani 1 1 d U . .
H32A H 0.0272 1.0081 0.4339 0.135 Uiso 1 1 calc R . .
H32B H 0.0161 0.9070 0.4507 0.135 Uiso 1 1 calc R . .
H32C H 0.0702 0.9282 0.4367 0.135 Uiso 1 1 calc R . .

loop_
_atom_site_aniso_label
_atom_site_aniso_U_11
_atom_site_aniso_U_22
_atom_site_aniso_U_33
_atom_site_aniso_U_23
_atom_site_aniso_U_13
_atom_site_aniso_U_12
Yb1 0.0325(4) 0.0313(3) 0.0254(4) 0.0055(3) 0.0092(3) 0.0016(3)
Mo1 0.0458(8) 0.0498(8) 0.0193(7) -0.0034(7) -0.0006(7) 0.0090(7)
Mo2 0.0541(9) 0.0289(7) 0.0470(9) -0.0106(7) 0.0171(8) 0.0008(6)
Mo3 0.0505(9) 0.0512(9) 0.0489(10) -0.0063(8) 0.0300(8) 0.0036(7)
Mo4 0.0501(9) 0.0379(8) 0.0565(10) 0.0008(8) 0.0237(8) -0.0123(7)
Mo5 0.0427(8) 0.0368(8) 0.0320(8) 0.0096(7) -0.0012(7) 0.0086(6)
Mo6 0.0262(7) 0.0543(9) 0.0415(9) 0.0021(7) -0.0012(7) 0.0024(6)
Mo7 0.0600(10) 0.0518(9) 0.0252(8) -0.0020(7) 0.0225(8) 0.0042(7)
Mo8 0.0645(10) 0.0373(8) 0.0649(11) 0.0161(8) 0.0448(9) 0.0006(7)
Mo9 0.0384(8) 0.0300(7) 0.0449(9) 0.0151(6) 0.0207(7) 0.0096(6)
Mo10 0.0403(8) 0.0425(8) 0.0467(9) 0.0136(7) 0.0228(7) 0.0155(6)
Mo11 0.0551(10) 0.0371(8) 0.0438(9) -0.0068(7) 0.0085(8) -0.0078(7)
Mo12 0.0473(8) 0.0261(6) 0.0358(8) -0.0031(6) 0.0180(7) 0.0078(6)
N1 0.104(14) 0.086(12) 0.076(13) -0.011(11) 0.007(11) -0.005(11)
O1 0.047(4) 0.048(4) 0.040(4) -0.001(4) 0.010(4) -0.002(4)
O2 0.044(4) 0.047(5) 0.038(5) -0.004(4) 0.018(4) -0.001(4)
O3 0.036(5) 0.041(6) 0.041(6) -0.002(5) 0.018(5) 0.001(5)
O4 0.041(5) 0.041(5) 0.030(5) -0.003(5) 0.013(5) 0.000(5)
O5 0.048(4) 0.054(4) 0.067(5) 0.014(4) 0.010(4) -0.005(4)
O6 0.048(4) 0.053(4) 0.065(5) 0.014(4) 0.011(4) -0.003(4)
O7 0.057(4) 0.051(4) 0.049(4) 0.000(4) 0.018(4) -0.004(4)
O8 0.054(4) 0.052(4) 0.057(4) -0.007(4) 0.018(4) -0.005(4)
O9 0.080(8) 0.073(8) 0.040(7) -0.013(6) 0.008(6) -0.014(7)
O10 0.046(5) 0.055(5) 0.068(5) 0.011(5) 0.004(4) 0.002(4)
O11 0.050(5) 0.085(5) 0.055(5) -0.013(5) 0.006(4) 0.004(5)
O12 0.060(7) 0.039(6) 0.078(8) -0.008(6) 0.010(7) 0.005(5)
O13 0.080(5) 0.053(5) 0.050(5) -0.001(4) 0.007(5) 0.010(5)
O14 0.063(7) 0.077(8) 0.057(8) 0.002(7) 0.041(6) 0.016(6)
O15 0.051(4) 0.083(5) 0.047(5) -0.008(4) 0.015(4) -0.003(4)
O16 0.049(7) 0.071(8) 0.066(8) 0.004(7) 0.014(6) -0.026(6)
O17 0.061(4) 0.055(4) 0.052(5) -0.009(4) 0.019(4) -0.001(4)
O18 0.055(5) 0.084(5) 0.041(5) -0.011(5) 0.009(4) -0.007(5)
O19 0.085(8) 0.054(7) 0.053(8) 0.023(6) 0.013(7) 0.024(6)
O20 0.081(6) 0.058(5) 0.052(5) -0.001(5) -0.002(5) 0.012(5)
O21 0.089(6) 0.050(5) 0.041(5) -0.006(5) -0.001(5) 0.003(5)
O22 0.041(7) 0.069(8) 0.088(9) -0.018(7) 0.005(7) -0.003(6)
O23 0.051(5) 0.043(5) 0.043(5) 0.005(4) 0.026(4) 0.003(4)
O24 0.051(5) 0.039(5) 0.047(5) 0.003(5) 0.029(4) 0.005(4)
O25 0.045(5) 0.036(5) 0.041(5) 0.000(5) 0.031(5) 0.004(5)
O26 0.042(5) 0.034(5) 0.040(5) 0.005(5) 0.028(4) 0.006(5)
O27 0.055(4) 0.059(5) 0.070(5) -0.012(4) 0.029(4) 0.008(4)
O28 0.056(4) 0.058(4) 0.073(5) -0.010(4) 0.025(4) 0.001(4)
O29 0.057(4) 0.053(4) 0.060(4) 0.011(4) 0.015(4) 0.000(4)
O30 0.052(4) 0.058(4) 0.059(4) 0.014(4) 0.017(4) -0.001(4)
O31 0.067(7) 0.095(9) 0.043(7) 0.004(7) 0.016(6) 0.027(7)
O32 0.055(5) 0.058(5) 0.078(5) -0.014(5) 0.031(4) 0.003(4)
O33 0.093(6) 0.055(5) 0.048(5) 0.008(5) 0.022(5) 0.017(5)
O34 0.051(7) 0.057(7) 0.076(8) 0.024(6) 0.037(6) 0.000(6)
O35 0.051(4) 0.056(5) 0.049(5) 0.005(4) 0.024(4) -0.011(4)
O36 0.061(7) 0.038(6) 0.058(8) 0.020(6) -0.009(6) 0.005(5)
O37 0.084(5) 0.053(4) 0.054(5) 0.004(4) 0.015(4) 0.015(4)
O38 0.038(6) 0.080(8) 0.064(8) 0.012(7) 0.028(6) 0.014(6)
O39 0.054(4) 0.055(4) 0.057(4) 0.016(4) 0.014(4) -0.005(4)
O40 0.088(5) 0.060(5) 0.052(5) 0.007(5) 0.010(5) 0.020(5)
O41 0.058(7) 0.066(7) 0.089(9) -0.010(7) 0.009(7) -0.028(6)
O42 0.056(5) 0.067(5) 0.041(5) 0.010(5) 0.022(4) -0.012(4)
O43 0.058(5) 0.071(5) 0.039(5) 0.003(5) 0.014(5) -0.017(5)
O44 0.098(8) 0.048(6) 0.084(8) -0.014(6) 0.053(7) 0.004(6)
O45 0.064(5) 0.048(4) 0.041(4) 0.004(4) 0.024(4) -0.008(4)
O46 0.098(6) 0.063(6) 0.050(6) 0.001(5) 0.016(5) 0.004(5)
O47 0.083(6) 0.094(7) 0.061(6) 0.005(6) 0.026(6) -0.027(6)
O48 0.056(4) 0.051(4) 0.037(4) 0.005(4) 0.012(4) 0.000(4)
O49 0.065(6) 0.076(6) 0.044(5) 0.010(5) 0.017(5) -0.006(5)
O50 0.072(6) 0.058(5) 0.054(6) -0.004(5) 0.021(5) 0.011(5)
O51 0.057(4) 0.063(5) 0.046(4) -0.005(4) 0.030(4) -0.003(4)
O52 0.072(6) 0.086(6) 0.052(6) -0.006(5) 0.030(5) -0.024(5)
O53 0.078(6) 0.067(5) 0.066(6) -0.013(5) 0.038(5) -0.003(5)
O54 0.047(4) 0.056(4) 0.042(4) 0.002(4) 0.024(4) -0.002(4)
O55 0.059(5) 0.057(5) 0.047(5) 0.011(5) 0.019(5) -0.008(5)
O56 0.038(5) 0.081(6) 0.045(5) 0.007(5) 0.019(4) -0.005(5)
O57 0.062(4) 0.060(5) 0.050(5) 0.014(4) 0.020(4) 0.010(4)
O58 0.081(6) 0.069(6) 0.072(6) 0.025(5) 0.004(5) -0.004(5)
O59 0.076(6) 0.088(6) 0.055(6) 0.021(6) 0.021(5) 0.017(6)
O60 0.074(5) 0.070(5) 0.046(5) 0.007(4) 0.019(4) 0.036(4)
O61 0.102(7) 0.115(7) 0.071(6) 0.025(6) 0.020(6) 0.023(6)
O62 0.127(7) 0.107(7) 0.057(6) 0.005(6) 0.022(6) 0.058(6)
O63 0.058(6) 0.050(6) 0.060(7) 0.010(6) 0.008(6) -0.009(5)
P1 0.025(2) 0.028(2) 0.022(2) -0.003(2) 0.009(2) -0.0001(19)
P2 0.040(2) 0.024(2) 0.029(2) 0.004(2) 0.024(2) 0.003(2)
P3 0.057(3) 0.041(2) 0.045(3) 0.002(2) 0.025(2) -0.007(2)
P4 0.053(2) 0.046(2) 0.031(2) 0.004(2) 0.018(2) 0.000(2)
P5 0.058(3) 0.050(2) 0.045(3) -0.010(2) 0.031(2) -0.007(2)
P6 0.039(2) 0.057(3) 0.038(2) 0.008(2) 0.014(2) -0.003(2)
P7 0.054(3) 0.051(3) 0.049(3) 0.023(2) 0.010(2) 0.005(2)
P8 0.095(4) 0.099(4) 0.041(3) 0.017(3) 0.022(3) 0.055(3)
C1 0.063(6) 0.055(6) 0.043(6) 0.004(5) 0.027(5) -0.002(5)
C2 0.060(6) 0.048(6) 0.038(6) 0.000(5) 0.019(5) 0.009(5)
C3 0.091(7) 0.072(7) 0.054(7) -0.001(7) 0.025(6) -0.003(7)
C4 0.137(18) 0.143(19) 0.069(15) -0.036(15) 0.013(14) 0.051(16)
C5 0.106(8) 0.096(8) 0.084(8) -0.001(8) -0.003(8) -0.020(8)
C6 0.14(2) 0.19(2) 0.17(2) -0.02(2) 0.018(19) -0.04(2)
C7 0.051(6) 0.059(6) 0.051(6) 0.004(6) 0.016(6) -0.003(6)
C8 0.072(9) 0.055(8) 0.057(9) 0.006(8) 0.015(8) -0.013(8)
C9 0.091(7) 0.074(7) 0.060(7) 0.006(7) 0.014(7) 0.022(7)
C10 0.125(15) 0.111(14) 0.102(15) -0.009(14) 0.003(14) -0.001(14)
C11 0.060(6) 0.063(6) 0.048(6) 0.002(6) 0.027(5) -0.004(5)
C12 0.052(6) 0.065(6) 0.051(6) -0.001(6) 0.031(5) -0.002(5)
C13 0.073(7) 0.091(8) 0.069(8) -0.007(7) 0.029(7) -0.022(7)
C14 0.073(13) 0.163(18) 0.071(14) -0.038(14) 0.032(11) -0.073(13)
C15 0.088(7) 0.088(7) 0.084(7) -0.006(7) 0.025(7) -0.003(7)
C16 0.113(16) 0.129(17) 0.162(18) 0.014(16) 0.059(15) -0.010(15)
C17 0.066(6) 0.068(6) 0.059(6) 0.009(6) 0.014(6) -0.001(6)
C18 0.087(12) 0.061(10) 0.088(12) 0.003(10) 0.011(11) -0.024(10)
C19 0.064(7) 0.099(7) 0.056(7) 0.006(7) 0.020(6) 0.000(7)
C20 0.067(13) 0.137(18) 0.099(17) 0.025(15) 0.007(13) -0.003(14)
C21 0.076(6) 0.074(6) 0.052(6) 0.021(6) 0.022(6) 0.024(6)
C22 0.093(6) 0.087(6) 0.055(6) 0.017(6) 0.018(6) 0.031(6)
C23 0.088(7) 0.084(7) 0.081(7) 0.019(7) 0.002(7) 0.008(7)
C24 0.105(13) 0.072(12) 0.112(14) 0.013(12) -0.011(12) -0.016(11)
C25 0.084(7) 0.095(7) 0.070(7) 0.017(7) 0.017(7) 0.015(7)
C26 0.122(18) 0.16(2) 0.14(2) -0.030(18) 0.028(16) 0.080(16)
C27 0.109(8) 0.117(8) 0.078(8) 0.016(8) 0.018(8) 0.036(8)
C28 0.137(18) 0.148(18) 0.128(18) 0.010(16) 0.016(16) 0.030(16)
C29 0.128(9) 0.119(9) 0.077(8) 0.010(8) 0.019(8) 0.045(8)
C30 0.136(14) 0.141(14) 0.099(13) -0.008(13) -0.002(13) 0.030(13)
C31 0.065(10) 0.071(10) 0.072(11) -0.002(10) 0.009(10) 0.003(9)
C32 0.098(14) 0.076(13) 0.067(13) 0.005(12) 0.003(12) 0.011(12)

loop_
_atom_type_symbol
_atom_type_description
_atom_type_scat_dispersion_real
_atom_type_scat_dispersion_imag
_atom_type_scat_source
C C 0.0033 0.0016 'International Tables Vol C Tables 4.2.6.8 and 6.1.1.4'
H H 0.0000 0.0000 'International Tables Vol C Tables 4.2.6.8 and 6.1.1.4'
N N 0.0061 0.0033 'International Tables Vol C Tables 4.2.6.8 and 6.1.1.4'
O O 0.0106 0.0060 'International Tables Vol C Tables 4.2.6.8 and 6.1.1.4'
P P 0.1023 0.0942 'International Tables Vol C Tables 4.2.6.8 and 6.1.1.4'
Mo Mo -1.6832 0.6857 'International Tables Vol C Tables 4.2.6.8 and 6.1.1.4'
Yb Yb -0.3850 5.5486 'International Tables Vol C Tables 4.2.6.8 and 6.1.1.4'

loop_
_geom_angle_atom_site_label_1
_geom_angle_atom_site_label_2
_geom_angle_atom_site_label_3
_geom_angle
_geom_angle_site_symmetry_1
_geom_angle_site_symmetry_3
_geom_angle_publ_flag
O60 Yb1 O51 157.7(4) . . ?
O60 Yb1 O48 77.3(4) . . ?
O51 Yb1 O48 124.4(4) . . ?
O60 Yb1 O54 115.8(5) . . ?
O51 Yb1 O54 77.7(4) . . ?
O48 Yb1 O54 77.0(4) . . ?
O60 Yb1 O45 102.1(5) . . ?
O51 Yb1 O45 80.8(4) . . ?
O48 Yb1 O45 75.9(4) . . ?
O54 Yb1 O45 126.4(4) . . ?
O60 Yb1 O57 78.4(5) . . ?
O51 Yb1 O57 87.0(4) . . ?
O48 Yb1 O57 135.2(4) . . ?
O54 Yb1 O57 80.5(4) . . ?
O45 Yb1 O57 146.4(4) . . ?
O60 Yb1 O63 79.5(5) . . ?
O51 Yb1 O63 80.6(4) . . ?
O48 Yb1 O63 134.2(4) . . ?
O54 Yb1 O63 148.7(4) . . ?
O45 Yb1 O63 71.1(4) . . ?
O57 Yb1 O63 76.1(4) . . ?
O9 Mo1 O6 101.9(6) . . ?
O9 Mo1 O7 102.3(6) . . ?
O6 Mo1 O7 93.4(5) . . ?
O9 Mo1 O8 101.6(6) . . ?
O6 Mo1 O8 155.7(6) . . ?
O7 Mo1 O8 87.6(5) . . ?
O9 Mo1 O5 100.2(6) . . ?
O6 Mo1 O5 87.0(5) . . ?
O7 Mo1 O5 156.9(5) . . ?
O8 Mo1 O5 82.9(5) . . ?
O9 Mo1 O2 158.6(7) . . ?
O6 Mo1 O2 64.9(6) . . ?
O7 Mo1 O2 95.5(6) . . ?
O8 Mo1 O2 90.8(6) . . ?
O5 Mo1 O2 63.8(6) . . ?
O9 Mo1 O1 160.7(7) . . ?
O6 Mo1 O1 94.0(6) . . ?
O7 Mo1 O1 65.7(6) . . ?
O8 Mo1 O1 64.3(6) . . ?
O5 Mo1 O1 91.2(6) . . ?
O2 Mo1 O1 40.3(7) . . ?
O12 Mo2 O5 103.6(6) . . ?
O12 Mo2 O11 103.3(6) . . ?
O5 Mo2 O11 91.7(6) . . ?
O12 Mo2 O10 101.3(6) . . ?
O5 Mo2 O10 86.4(5) . . ?
O11 Mo2 O10 155.1(6) . . ?
O12 Mo2 O18 100.7(6) . 3_566 ?
O5 Mo2 O18 155.4(6) . 3_566 ?
O11 Mo2 O18 86.1(5) . 3_566 ?
O10 Mo2 O18 85.4(5) . 3_566 ?
O12 Mo2 O4 157.8(7) . 3_566 ?
O5 Mo2 O4 94.8(6) . 3_566 ?
O11 Mo2 O4 63.3(6) . 3_566 ?
O10 Mo2 O4 92.1(6) . 3_566 ?
O18 Mo2 O4 62.5(6) 3_566 3_566 ?
O12 Mo2 O2 159.7(7) . . ?
O5 Mo2 O2 63.3(6) . . ?
O11 Mo2 O2 92.9(6) . . ?
O10 Mo2 O2 64.1(6) . . ?
O18 Mo2 O2 92.4(6) 3_566 . ?
O4 Mo2 O2 42.2(7) 3_566 . ?
O14 Mo3 O10 100.8(6) . . ?
O14 Mo3 O21 101.8(6) . 3_566 ?
O10 Mo3 O21 93.8(6) . 3_566 ?
O14 Mo3 O6 100.3(6) . . ?
O10 Mo3 O6 86.0(5) . . ?
O21 Mo3 O6 157.5(6) 3_566 . ?
O14 Mo3 O13 100.9(6) . . ?
O10 Mo3 O13 157.4(6) . . ?
O21 Mo3 O13 87.6(5) 3_566 . ?
O6 Mo3 O13 84.2(5) . . ?
O14 Mo3 O3 159.4(7) . . ?
O10 Mo3 O3 95.8(6) . . ?
O21 Mo3 O3 64.8(6) 3_566 . ?
O6 Mo3 O3 92.8(6) . . ?
O13 Mo3 O3 64.5(6) . . ?
O14 Mo3 O2 157.2(7) . . ?
O10 Mo3 O2 65.4(6) . . ?
O21 Mo3 O2 97.3(7) 3_566 . ?
O6 Mo3 O2 62.3(6) . . ?
O13 Mo3 O2 92.1(6) . . ?
O3 Mo3 O2 43.0(7) . . ?
O16 Mo4 O13 101.5(6) . . ?
O16 Mo4 O15 102.4(6) . . ?
O13 Mo4 O15 92.0(6) . . ?
O16 Mo4 O20 100.7(6) . 3_566 ?
O13 Mo4 O20 87.9(6) . 3_566 ?
O15 Mo4 O20 156.4(6) . 3_566 ?
O16 Mo4 O11 101.8(6) . 3_566 ?
O13 Mo4 O11 156.5(6) . 3_566 ?
O15 Mo4 O11 85.9(5) . 3_566 ?
O20 Mo4 O11 84.9(6) 3_566 3_566 ?
O16 Mo4 O3 158.9(6) . . ?
O13 Mo4 O3 65.6(6) . . ?
O15 Mo4 O3 95.0(6) . . ?
O20 Mo4 O3 63.6(6) 3_566 . ?
O11 Mo4 O3 91.2(6) 3_566 . ?
O16 Mo4 O4 157.7(7) . . ?
O13 Mo4 O4 96.0(6) . . ?
O15 Mo4 O4 63.0(6) . . ?
O20 Mo4 O4 93.6(7) 3_566 . ?
O11 Mo4 O4 62.3(6) 3_566 . ?
O3 Mo4 O4 43.2(6) . . ?
O19 Mo5 O18 103.0(6) . . ?
O19 Mo5 O17 102.2(6) . . ?
O18 Mo5 O17 93.1(5) . . ?
O19 Mo5 O15 102.3(6) . . ?
O18 Mo5 O15 87.4(5) . . ?
O17 Mo5 O15 154.8(6) . . ?
O19 Mo5 O7 100.2(6) . . ?
O18 Mo5 O7 156.6(5) . . ?
O17 Mo5 O7 84.9(5) . . ?
O15 Mo5 O7 84.8(5) . . ?
O19 Mo5 O4 159.9(7) . . ?
O18 Mo5 O4 64.3(6) . . ?
O17 Mo5 O4 94.4(6) . . ?
O15 Mo5 O4 63.2(6) . . ?
O7 Mo5 O4 92.6(6) . . ?
O19 Mo5 O1 159.2(7) . . ?
O18 Mo5 O1 93.9(7) . . ?
O17 Mo5 O1 64.3(6) . . ?
O15 Mo5 O1 90.5(6) . . ?
O7 Mo5 O1 64.2(6) . . ?
O4 Mo5 O1 40.7(7) . . ?
O22 Mo6 O8 103.5(6) . . ?
O22 Mo6 O20 101.0(6) . . ?
O8 Mo6 O20 91.4(6) . . ?
O22 Mo6 O17 101.8(6) . . ?
O8 Mo6 O17 87.6(5) . . ?
O20 Mo6 O17 156.8(6) . . ?
O22 Mo6 O21 98.6(7) . . ?
O8 Mo6 O21 157.8(6) . . ?
O20 Mo6 O21 86.7(5) . . ?
O17 Mo6 O21 85.6(5) . . ?
O22 Mo6 O3 157.7(7) . 3_566 ?
O8 Mo6 O3 94.4(6) . 3_566 ?
O20 Mo6 O3 64.9(6) . 3_566 ?
O17 Mo6 O3 92.1(6) . 3_566 ?
O21 Mo6 O3 64.8(6) . 3_566 ?
O22 Mo6 O1 161.0(7) . . ?
O8 Mo6 O1 65.4(6) . . ?
O20 Mo6 O1 94.8(7) . . ?
O17 Mo6 O1 63.8(6) . . ?
O21 Mo6 O1 92.7(7) . . ?
O3 Mo6 O1 41.0(7) 3_566 . ?
O31 Mo7 O30 101.9(6) . . ?
O31 Mo7 O27 103.5(6) . . ?
O30 Mo7 O27 95.9(5) . . ?
O31 Mo7 O29 100.2(6) . . ?
O30 Mo7 O29 87.4(5) . . ?
O27 Mo7 O29 154.7(5) . . ?
O31 Mo7 O28 100.0(6) . . ?
O30 Mo7 O28 156.7(6) . . ?
O27 Mo7 O28 86.7(5) . . ?
O29 Mo7 O28 80.8(5) . . ?
O31 Mo7 O24 158.5(7) . . ?
O30 Mo7 O24 97.8(6) . . ?
O27 Mo7 O24 65.6(6) . . ?
O29 Mo7 O24 89.2(6) . . ?
O28 Mo7 O24 62.2(6) . . ?
O31 Mo7 O23 158.6(7) . . ?
O30 Mo7 O23 64.2(6) . . ?
O27 Mo7 O23 94.4(7) . . ?
O29 Mo7 O23 64.6(6) . . ?
O28 Mo7 O23 92.5(6) . . ?
O24 Mo7 O23 42.0(7) . . ?
O34 Mo8 O32 103.0(6) . . ?
O34 Mo8 O40 102.5(7) . 3_656 ?
O32 Mo8 O40 94.1(6) . 3_656 ?
O34 Mo8 O27 100.1(6) . . ?
O32 Mo8 O27 87.3(5) . . ?
O40 Mo8 O27 156.4(6) 3_656 . ?
O34 Mo8 O33 100.0(6) . . ?
O32 Mo8 O33 155.7(6) . . ?
O40 Mo8 O33 88.4(5) 3_656 . ?
O27 Mo8 O33 81.0(5) . . ?
O34 Mo8 O26 157.5(6) . 3_656 ?
O32 Mo8 O26 96.2(6) . 3_656 ?
O40 Mo8 O26 64.0(6) 3_656 3_656 ?
O27 Mo8 O26 92.4(6) . 3_656 ?
O33 Mo8 O26 63.3(6) . 3_656 ?
O34 Mo8 O24 156.4(7) . . ?
O32 Mo8 O24 63.1(6) . . ?
O40 Mo8 O24 97.7(7) 3_656 . ?
O27 Mo8 O24 62.1(6) . . ?
O33 Mo8 O24 92.6(6) . . ?
O26 Mo8 O24 45.5(7) 3_656 . ?
O36 Mo9 O35 103.9(6) . . ?
O36 Mo9 O28 102.5(6) . . ?
O35 Mo9 O28 94.8(5) . . ?
O36 Mo9 O32 101.1(6) . . ?
O35 Mo9 O32 153.4(5) . . ?
O28 Mo9 O32 88.4(5) . . ?
O36 Mo9 O43 99.9(6) . 3_656 ?
O35 Mo9 O43 86.5(5) . 3_656 ?
O28 Mo9 O43 156.5(6) . 3_656 ?
O32 Mo9 O43 80.5(5) . 3_656 ?
O36 Mo9 O24 158.7(7) . . ?
O35 Mo9 O24 94.0(6) . . ?
O28 Mo9 O24 64.1(7) . . ?
O32 Mo9 O24 63.8(6) . . ?
O43 Mo9 O24 92.4(6) 3_656 . ?
O38 Mo10 O33 102.1(6) . 3_656 ?
O38 Mo10 O42 101.1(6) . 3_656 ?
O33 Mo10 O42 94.3(5) 3_656 3_656 ?
O38 Mo10 O35 100.6(5) . . ?
O33 Mo10 O35 156.2(5) 3_656 . ?
O42 Mo10 O35 88.0(5) 3_656 . ?
O38 Mo10 O37 99.8(6) . . ?
O33 Mo10 O37 87.9(5) 3_656 . ?
O42 Mo10 O37 158.0(5) 3_656 . ?
O35 Mo10 O37 81.5(5) . . ?
O38 Mo10 O26 157.6(7) . . ?
O33 Mo10 O26 66.0(6) 3_656 . ?
O42 Mo10 O26 98.7(6) 3_656 . ?
O35 Mo10 O26 90.3(6) . . ?
O37 Mo10 O26 62.3(6) . . ?
O38 Mo10 O25 158.7(6) . . ?
O33 Mo10 O25 95.4(6) 3_656 . ?
O42 Mo10 O25 65.2(6) 3_656 . ?
O35 Mo10 O25 64.1(6) . . ?
O37 Mo10 O25 92.8(6) . . ?
O26 Mo10 O25 43.0(6) . . ?
O41 Mo11 O37 101.8(7) . . ?
O41 Mo11 O29 104.1(7) . . ?
O37 Mo11 O29 94.4(6) . . ?
O41 Mo11 O40 100.2(7) . . ?
O37 Mo11 O40 87.9(6) . . ?
O29 Mo11 O40 154.5(6) . . ?
O41 Mo11 O39 101.1(6) . . ?
O37 Mo11 O39 155.9(6) . . ?
O29 Mo11 O39 87.0(5) . . ?
O40 Mo11 O39 81.0(5) . . ?
O41 Mo11 O26 158.0(7) . . ?
O37 Mo11 O26 64.4(6) . . ?
O29 Mo11 O26 94.3(6) . . ?
O40 Mo11 O26 63.8(6) . . ?
O39 Mo11 O26 91.5(6) . . ?
O44 Mo12 O39 102.7(6) . . ?
O44 Mo12 O43 102.8(6) . . ?
O39 Mo12 O43 95.4(5) . . ?
O44 Mo12 O42 98.8(6) . . ?
O39 Mo12 O42 156.6(5) . . ?
O43 Mo12 O42 88.8(5) . . ?
O44 Mo12 O30 99.8(6) . . ?
O39 Mo12 O30 86.9(5) . . ?
O43 Mo12 O30 156.1(5) . . ?
O42 Mo12 O30 80.2(5) . . ?
O44 Mo12 O25 161.3(7) . 3_656 ?
O39 Mo12 O25 94.1(6) . 3_656 ?
O43 Mo12 O25 67.0(6) . 3_656 ?
O42 Mo12 O25 66.4(6) . 3_656 ?
O30 Mo12 O25 89.1(6) . 3_656 ?
O44 Mo12 O23 159.6(7) . . ?
O39 Mo12 O23 66.7(6) . . ?
O43 Mo12 O23 95.7(6) . . ?
O42 Mo12 O23 90.0(6) . . ?
O30 Mo12 O23 63.4(6) . . ?
O25 Mo12 O23 37.7(7) 3_656 . ?
P1 O1 O2 57.1(11) . . ?
P1 O1 O3 57.5(10) . 3_566 ?
O2 O1 O3 93.5(14) . 3_566 ?
P1 O1 O4 57.1(10) . . ?
O2 O1 O4 93.6(14) . . ?
O3 O1 O4 93.3(14) 3_566 . ?
P1 O1 Mo6 124.7(12) . . ?
O2 O1 Mo6 128.5(13) . . ?
O3 O1 Mo6 67.3(10) 3_566 . ?
O4 O1 Mo6 132.8(13) . . ?
P1 O1 Mo1 124.5(12) . . ?
O2 O1 Mo1 67.4(10) . . ?
O3 O1 Mo1 132.6(13) 3_566 . ?
O4 O1 Mo1 129.2(13) . . ?
Mo6 O1 Mo1 90.7(7) . . ?
P1 O1 Mo5 124.8(12) . . ?
O2 O1 Mo5 133.2(13) . . ?
O3 O1 Mo5 128.6(13) 3_566 . ?
O4 O1 Mo5 67.8(10) . . ?
Mo6 O1 Mo5 90.8(7) . . ?
Mo1 O1 Mo5 91.0(7) . . ?
P1 O2 O1 54.2(10) . . ?
P1 O2 O4 54.8(9) . 3_566 ?
O1 O2 O4 90.6(14) . 3_566 ?
P1 O2 O3 54.5(9) . . ?
O1 O2 O3 90.4(14) . . ?
O4 O2 O3 88.0(13) 3_566 . ?
P1 O2 Mo1 126.5(11) . . ?
O1 O2 Mo1 72.3(11) . . ?
O4 O2 Mo1 135.5(12) 3_566 . ?
O3 O2 Mo1 131.4(13) . . ?
P1 O2 Mo3 122.1(11) . . ?
O1 O2 Mo3 134.6(13) . . ?
O4 O2 Mo3 125.7(12) 3_566 . ?
O3 O2 Mo3 67.6(9) . . ?
Mo1 O2 Mo3 92.6(7) . . ?
P1 O2 Mo2 122.7(11) . . ?
O1 O2 Mo2 131.3(13) . . ?
O4 O2 Mo2 67.9(9) 3_566 . ?
O3 O2 Mo2 129.5(12) . . ?
Mo1 O2 Mo2 92.8(7) . . ?
Mo3 O2 Mo2 90.9(7) . . ?
P1 O3 O1 53.3(10) . 3_566 ?
P1 O3 O2 53.2(9) . . ?
O1 O3 O2 88.9(13) 3_566 . ?
P1 O3 O4 53.8(9) . . ?
O1 O3 O4 88.8(13) 3_566 . ?
O2 O3 O4 86.6(13) . . ?
P1 O3 Mo6 125.0(11) . 3_566 ?
O1 O3 Mo6 71.8(10) 3_566 3_566 ?
O2 O3 Mo6 136.0(12) . 3_566 ?
O4 O3 Mo6 130.4(12) . 3_566 ?
P1 O3 Mo3 122.5(11) . . ?
O1 O3 Mo3 130.3(12) 3_566 . ?
O2 O3 Mo3 69.4(9) . . ?
O4 O3 Mo3 131.4(12) . . ?
Mo6 O3 Mo3 93.2(7) 3_566 . ?
P1 O3 Mo4 122.2(10) . . ?
O1 O3 Mo4 134.6(13) 3_566 . ?
O2 O3 Mo4 126.2(13) . . ?
O4 O3 Mo4 68.5(9) . . ?
Mo6 O3 Mo4 93.2(7) 3_566 . ?
Mo3 O3 Mo4 92.0(7) . . ?
P1 O4 O1 53.2(10) . . ?
P1 O4 O2 53.8(9) . 3_566 ?
O1 O4 O2 89.5(14) . 3_566 ?
P1 O4 O3 54.2(9) . . ?
O1 O4 O3 89.2(13) . . ?
O2 O4 O3 87.0(13) 3_566 . ?
P1 O4 Mo5 124.7(11) . . ?
O1 O4 Mo5 71.5(10) . . ?
O2 O4 Mo5 131.8(12) 3_566 . ?
O3 O4 Mo5 134.5(12) . . ?
P1 O4 Mo2 123.7(11) . 3_566 ?
O1 O4 Mo2 134.5(13) . 3_566 ?
O2 O4 Mo2 69.9(9) 3_566 3_566 ?
O3 O4 Mo2 127.7(12) . 3_566 ?
Mo5 O4 Mo2 92.3(7) . 3_566 ?
P1 O4 Mo4 122.4(10) . . ?
O1 O4 Mo4 129.4(13) . . ?
O2 O4 Mo4 131.2(12) 3_566 . ?
O3 O4 Mo4 68.3(9) . . ?
Mo5 O4 Mo4 92.4(7) . . ?
Mo2 O4 Mo4 92.3(7) 3_566 . ?
Mo2 O5 Mo1 139.5(7) . . ?
Mo1 O6 Mo3 139.7(7) . . ?
Mo1 O7 Mo5 138.8(7) . . ?
Mo6 O8 Mo1 138.6(7) . . ?
Mo3 O10 Mo2 139.5(7) . . ?
Mo2 O11 Mo4 141.7(7) . 3_566 ?
Mo4 O13 Mo3 137.5(8) . . ?
Mo4 O15 Mo5 140.8(7) . . ?
Mo5 O17 Mo6 140.7(7) . . ?
Mo5 O18 Mo2 140.4(8) . 3_566 ?
Mo6 O20 Mo4 138.0(8) . 3_566 ?
Mo3 O21 Mo6 137.0(8) 3_566 . ?
P2 O23 O25 57.3(11) . 3_656 ?
P2 O23 O24 57.3(10) . . ?
O25 O23 O24 96.4(15) 3_656 . ?
P2 O23 O26 56.8(9) . . ?
O25 O23 O26 93.7(14) 3_656 . ?
O24 O23 O26 89.9(13) . . ?
P2 O23 Mo12 127.8(12) . . ?
O25 O23 Mo12 70.7(10) 3_656 . ?
O24 O23 Mo12 140.3(13) . . ?
O26 O23 Mo12 127.2(12) . . ?
P2 O23 Mo7 124.3(11) . . ?
O25 O23 Mo7 131.1(13) 3_656 . ?
O24 O23 Mo7 67.0(10) . . ?
O26 O23 Mo7 129.8(12) . . ?
Mo12 O23 Mo7 92.9(7) . . ?
P2 O24 O23 52.9(9) . . ?
P2 O24 O25 51.9(9) . . ?
O23 O24 O25 91.0(13) . . ?
P2 O24 Mo9 125.4(10) . . ?
O23 O24 Mo9 134.6(13) . . ?
O25 O24 Mo9 73.6(9) . . ?
P2 O24 Mo7 123.8(11) . . ?
O23 O24 Mo7 71.0(10) . . ?
O25 O24 Mo7 141.6(13) . . ?
Mo9 O24 Mo7 94.9(8) . . ?
P2 O24 Mo8 119.1(11) . . ?
O23 O24 Mo8 129.9(12) . . ?
O25 O24 Mo8 123.7(12) . . ?
Mo9 O24 Mo8 92.5(7) . . ?
Mo7 O24 Mo8 92.6(7) . . ?
P2 O25 O23 58.5(11) . 3_656 ?
P2 O25 O24 57.2(9) . . ?
O23 O25 O24 97.5(14) 3_656 . ?
P2 O25 O26 57.1(9) . . ?
O23 O25 O26 94.8(14) 3_656 . ?
O24 O25 O26 89.6(12) . . ?
P2 O25 Mo12 129.8(12) . 3_656 ?
O23 O25 Mo12 71.6(11) 3_656 3_656 ?
O24 O25 Mo12 130.7(12) . 3_656 ?
O26 O25 Mo12 138.0(11) . 3_656 ?
P2 O25 Mo10 122.4(10) . . ?
O23 O25 Mo10 128.1(13) 3_656 . ?
O24 O25 Mo10 127.8(13) . . ?
O26 O25 Mo10 65.4(8) . . ?
Mo12 O25 Mo10 91.5(6) 3_656 . ?
P2 O26 O25 50.5(8) . . ?
P2 O26 O23 51.2(9) . . ?
O25 O26 O23 87.2(12) . . ?
P2 O26 Mo11 124.2(10) . . ?
O25 O26 Mo11 132.8(12) . . ?
O23 O26 Mo11 73.2(10) . . ?
P2 O26 Mo10 122.1(10) . . ?
O25 O26 Mo10 71.6(8) . . ?
O23 O26 Mo10 138.4(12) . . ?
Mo11 O26 Mo10 95.1(7) . . ?
P2 O26 Mo8 120.6(11) . 3_656 ?
O25 O26 Mo8 131.1(12) . 3_656 ?
O23 O26 Mo8 126.4(11) . 3_656 ?
Mo11 O26 Mo8 93.7(7) . 3_656 ?
Mo10 O26 Mo8 93.5(6) . 3_656 ?
Mo7 O27 Mo8 139.5(7) . . ?
Mo9 O28 Mo7 138.3(7) . . ?
Mo11 O29 Mo7 141.1(7) . . ?
Mo7 O30 Mo12 138.8(7) . . ?
Mo8 O32 Mo9 140.0(7) . . ?
Mo10 O33 Mo8 136.9(7) 3_656 . ?
Mo9 O35 Mo10 141.1(7) . . ?
Mo11 O37 Mo10 137.9(7) . . ?
Mo12 O39 Mo11 139.6(7) . . ?
Mo8 O40 Mo11 138.1(8) 3_656 . ?
Mo10 O42 Mo12 135.9(6) 3_656 . ?
Mo12 O43 Mo9 138.6(7) . 3_656 ?
P3 O45 Yb1 160.5(8) . . ?
C3 O46 P3 121.0(12) . . ?
C5 O47 P3 133.9(13) . . ?
P4 O48 Yb1 159.9(7) . . ?
C7 O49 P4 121.9(11) . . ?
C9 O50 P4 125.1(12) . . ?
P5 O51 Yb1 151.7(7) . . ?
C13 O52 P5 118.1(11) . . ?
C15 O53 P5 113.7(12) . . ?
P6 O54 Yb1 157.3(7) . . ?
C17 O55 P6 122.8(10) . . ?
C19 O56 P6 120.1(10) . . ?
P7 O57 Yb1 153.1(8) . . ?
C23 O58 P7 116.9(12) . . ?
C25 O59 P7 118.6(12) . . ?
P8 O60 Yb1 156.9(8) . . ?
C27 O61 P8 122.6(15) . . ?
C29 O62 P8 124.2(15) . . ?
Yb1 O63 H63C 125.8 . . ?
Yb1 O63 H63D 119.2 . . ?
H63C O63 H63D 109.3 . . ?
O1 P1 O1 180.000(8) 3_566 . ?
O1 P1 O2 111.3(12) 3_566 . ?
O1 P1 O2 68.7(12) . . ?
O1 P1 O2 68.7(12) 3_566 3_566 ?
O1 P1 O2 111.3(12) . 3_566 ?
O2 P1 O2 180.000(5) . 3_566 ?
O1 P1 O4 69.7(11) 3_566 3_566 ?
O1 P1 O4 110.3(11) . 3_566 ?
O2 P1 O4 71.4(11) . 3_566 ?
O2 P1 O4 108.6(11) 3_566 3_566 ?
O1 P1 O4 110.3(11) 3_566 . ?
O1 P1 O4 69.7(11) . . ?
O2 P1 O4 108.6(11) . . ?
O2 P1 O4 71.4(11) 3_566 . ?
O4 P1 O4 180.0(16) 3_566 . ?
O1 P1 O3 69.2(11) 3_566 . ?
O1 P1 O3 110.8(11) . . ?
O2 P1 O3 72.3(11) . . ?
O2 P1 O3 107.7(11) 3_566 . ?
O4 P1 O3 108.0(10) 3_566 . ?
O4 P1 O3 72.0(10) . . ?
O1 P1 O3 110.8(11) 3_566 3_566 ?
O1 P1 O3 69.2(11) . 3_566 ?
O2 P1 O3 107.7(11) . 3_566 ?
O2 P1 O3 72.3(11) 3_566 3_566 ?
O4 P1 O3 72.0(10) 3_566 3_566 ?
O4 P1 O3 108.0(10) . 3_566 ?
O3 P1 O3 180.0(16) . 3_566 ?
O25 P2 O25 180.0(18) 3_656 . ?
O25 P2 O23 64.2(11) 3_656 . ?
O25 P2 O23 115.8(11) . . ?
O25 P2 O23 115.8(11) 3_656 3_656 ?
O25 P2 O23 64.2(11) . 3_656 ?
O23 P2 O23 180.000(5) . 3_656 ?
O25 P2 O24 109.2(10) 3_656 . ?
O25 P2 O24 70.8(10) . . ?
O23 P2 O24 69.7(11) . . ?
O23 P2 O24 110.3(11) 3_656 . ?
O25 P2 O24 70.8(10) 3_656 3_656 ?
O25 P2 O24 109.2(10) . 3_656 ?
O23 P2 O24 110.3(11) . 3_656 ?
O23 P2 O24 69.7(11) 3_656 3_656 ?
O24 P2 O24 180.0(9) . 3_656 ?
O25 P2 O26 107.6(10) 3_656 . ?
O25 P2 O26 72.4(10) . . ?
O23 P2 O26 72.0(10) . . ?
O23 P2 O26 108.0(10) 3_656 . ?
O24 P2 O26 105.4(10) . . ?
O24 P2 O26 74.6(10) 3_656 . ?
O25 P2 O26 72.4(10) 3_656 3_656 ?
O25 P2 O26 107.6(10) . 3_656 ?
O23 P2 O26 108.0(10) . 3_656 ?
O23 P2 O26 72.0(10) 3_656 3_656 ?
O24 P2 O26 74.6(10) . 3_656 ?
O24 P2 O26 105.4(10) 3_656 3_656 ?
O26 P2 O26 180.000(3) . 3_656 ?
O45 P3 O46 114.7(7) . . ?
O45 P3 O47 105.6(8) . . ?
O46 P3 O47 110.5(8) . . ?
O45 P3 C1 116.2(8) . . ?
O46 P3 C1 102.4(8) . . ?
O47 P3 C1 107.3(7) . . ?
O48 P4 O50 114.8(7) . . ?
O48 P4 O49 114.3(7) . . ?
O50 P4 O49 104.4(7) . . ?
O48 P4 C2 112.0(8) . . ?
O50 P4 C2 104.1(7) . . ?
O49 P4 C2 106.3(7) . . ?
O51 P5 O52 115.9(8) . . ?
O51 P5 O53 106.6(7) . . ?
O52 P5 O53 109.6(8) . . ?
O51 P5 C11 113.6(8) . . ?
O52 P5 C11 101.9(7) . . ?
O53 P5 C11 109.1(8) . . ?
O54 P6 O56 108.1(6) . . ?
O54 P6 O55 114.9(7) . . ?
O56 P6 O55 107.4(7) . . ?
O54 P6 C12 114.4(7) . . ?
O56 P6 C12 108.6(7) . . ?
O55 P6 C12 103.3(7) . . ?
O57 P7 O59 113.9(8) . . ?
O57 P7 O58 107.5(7) . . ?
O59 P7 O58 107.7(8) . . ?
O57 P7 C21 115.6(9) . . ?
O59 P7 C21 101.2(8) . . ?
O58 P7 C21 110.6(10) . . ?
O60 P8 O61 111.9(10) . . ?
O60 P8 O62 109.9(8) . . ?
O61 P8 O62 111.5(10) . . ?
O60 P8 C22 115.4(10) . . ?
O61 P8 C22 102.7(10) . . ?
O62 P8 C22 105.1(10) . . ?
C2 C1 P3 115.0(12) . . ?
C2 C1 H1A 108.5 . . ?
P3 C1 H1A 108.5 . . ?
C2 C1 H1B 108.5 . . ?
P3 C1 H1B 108.5 . . ?
H1A C1 H1B 107.5 . . ?
C1 C2 P4 115.6(12) . . ?
C1 C2 H2A 108.4 . . ?
P4 C2 H2A 108.4 . . ?
C1 C2 H2B 108.4 . . ?
P4 C2 H2B 108.4 . . ?
H2A C2 H2B 107.4 . . ?
O46 C3 C4 106.2(15) . . ?
O46 C3 H3A 110.5 . . ?
C4 C3 H3A 110.5 . . ?
O46 C3 H3B 110.5 . . ?
C4 C3 H3B 110.5 . . ?
H3A C3 H3B 108.7 . . ?
C3 C4 H4A 109.5 . . ?
C3 C4 H4B 109.5 . . ?
H4A C4 H4B 109.5 . . ?
C3 C4 H4C 109.5 . . ?
H4A C4 H4C 109.5 . . ?
H4B C4 H4C 109.5 . . ?
O47 C5 C6 108.4(13) . . ?
O47 C5 H5A 110.0 . . ?
C6 C5 H5A 110.0 . . ?
O47 C5 H5B 110.0 . . ?
C6 C5 H5B 110.0 . . ?
H5A C5 H5B 108.4 . . ?
C5 C6 H6A 109.5 . . ?
C5 C6 H6B 109.5 . . ?
H6A C6 H6B 109.5 . . ?
C5 C6 H6C 109.5 . . ?
H6A C6 H6C 109.5 . . ?
H6B C6 H6C 109.5 . . ?
O49 C7 C8 112.7(13) . . ?
O49 C7 H7A 109.1 . . ?
C8 C7 H7A 109.1 . . ?
O49 C7 H7B 109.1 . . ?
C8 C7 H7B 109.1 . . ?
H7A C7 H7B 107.8 . . ?
C7 C8 H8A 109.5 . . ?
C7 C8 H8B 109.5 . . ?
H8A C8 H8B 109.5 . . ?
C7 C8 H8C 109.5 . . ?
H8A C8 H8C 109.5 . . ?
H8B C8 H8C 109.5 . . ?
O50 C9 C10 109.4(17) . . ?
O50 C9 H9A 109.8 . . ?
C10 C9 H9A 109.8 . . ?
O50 C9 H9B 109.8 . . ?
C10 C9 H9B 109.8 . . ?
H9A C9 H9B 108.2 . . ?
C9 C10 H10A 109.5 . . ?
C9 C10 H10B 109.5 . . ?
H10A C10 H10B 109.5 . . ?
C9 C10 H10C 109.5 . . ?
H10A C10 H10C 109.5 . . ?
H10B C10 H10C 109.5 . . ?
C12 C11 P5 110.7(12) . . ?
C12 C11 H11A 109.5 . . ?
P5 C11 H11A 109.5 . . ?
C12 C11 H11B 109.5 . . ?
P5 C11 H11B 109.5 . . ?
H11A C11 H11B 108.1 . . ?
C11 C12 P6 112.8(12) . . ?
C11 C12 H12A 109.0 . . ?
P6 C12 H12A 109.0 . . ?
C11 C12 H12B 109.0 . . ?
P6 C12 H12B 109.0 . . ?
H12A C12 H12B 107.8 . . ?
O52 C13 C14 109.5(14) . . ?
O52 C13 H13A 109.8 . . ?
C14 C13 H13A 109.8 . . ?
O52 C13 H13B 109.8 . . ?
C14 C13 H13B 109.8 . . ?
H13A C13 H13B 108.2 . . ?
C13 C14 H14A 109.5 . . ?
C13 C14 H14B 109.5 . . ?
H14A C14 H14B 109.5 . . ?
C13 C14 H14C 109.5 . . ?
H14A C14 H14C 109.5 . . ?
H14B C14 H14C 109.5 . . ?
O53 C15 C16 104.9(18) . . ?
O53 C15 H15A 110.8 . . ?
C16 C15 H15A 110.8 . . ?
O53 C15 H15B 110.8 . . ?
C16 C15 H15B 110.8 . . ?
H15A C15 H15B 108.8 . . ?
C15 C16 H16A 109.5 . . ?
C15 C16 H16B 109.5 . . ?
H16A C16 H16B 109.5 . . ?
C15 C16 H16C 109.5 . . ?
H16A C16 H16C 109.5 . . ?
H16B C16 H16C 109.5 . . ?
O55 C17 C18 106.7(13) . . ?
O55 C17 H17A 110.4 . . ?
C18 C17 H17A 110.4 . . ?
O55 C17 H17B 110.4 . . ?
C18 C17 H17B 110.4 . . ?
H17A C17 H17B 108.6 . . ?
C17 C18 H18A 109.5 . . ?
C17 C18 H18B 109.5 . . ?
H18A C18 H18B 109.5 . . ?
C17 C18 H18C 109.5 . . ?
H18A C18 H18C 109.5 . . ?
H18B C18 H18C 109.5 . . ?
O56 C19 C20 109.7(15) . . ?
O56 C19 H19A 109.7 . . ?
C20 C19 H19A 109.7 . . ?
O56 C19 H19B 109.7 . . ?
C20 C19 H19B 109.7 . . ?
H19A C19 H19B 108.2 . . ?
C19 C20 H20A 109.5 . . ?
C19 C20 H20B 109.5 . . ?
H20A C20 H20B 109.5 . . ?
C19 C20 H20C 109.5 . . ?
H20A C20 H20C 109.5 . . ?
H20B C20 H20C 109.5 . . ?
C22 C21 P7 113.8(14) . . ?
C22 C21 H21A 108.8 . . ?
P7 C21 H21A 108.8 . . ?
C22 C21 H21B 108.8 . . ?
P7 C21 H21B 108.8 . . ?
H21A C21 H21B 107.7 . . ?
C21 C22 P8 114.8(15) . . ?
C21 C22 H22A 108.6 . . ?
P8 C22 H22A 108.6 . . ?
C21 C22 H22B 108.6 . . ?
P8 C22 H22B 108.6 . . ?
H22A C22 H22B 107.6 . . ?
O58 C23 C24 109.7(16) . . ?
O58 C23 H23A 109.7 . . ?
C24 C23 H23A 109.7 . . ?
O58 C23 H23B 109.7 . . ?
C24 C23 H23B 109.7 . . ?
H23A C23 H23B 108.2 . . ?
C23 C24 H24A 109.5 . . ?
C23 C24 H24B 109.5 . . ?
H24A C24 H24B 109.5 . . ?
C23 C24 H24C 109.5 . . ?
H24A C24 H24C 109.5 . . ?
H24B C24 H24C 109.5 . . ?
O59 C25 C26 109.3(16) . . ?
O59 C25 H25A 109.8 . . ?
C26 C25 H25A 109.8 . . ?
O59 C25 H25B 109.8 . . ?
C26 C25 H25B 109.8 . . ?
H25A C25 H25B 108.3 . . ?
C25 C26 H26A 109.5 . . ?
C25 C26 H26B 109.5 . . ?
H26A C26 H26B 109.5 . . ?
C25 C26 H26C 109.5 . . ?
H26A C26 H26C 109.5 . . ?
H26B C26 H26C 109.5 . . ?
O61 C27 C28 119(2) . . ?
O61 C27 H27A 107.5 . . ?
C28 C27 H27A 107.5 . . ?
O61 C27 H27B 107.5 . . ?
C28 C27 H27B 107.5 . . ?
H27A C27 H27B 107.0 . . ?
C27 C28 H28A 109.5 . . ?
C27 C28 H28B 109.5 . . ?
H28A C28 H28B 109.5 . . ?
C27 C28 H28C 109.5 . . ?
H28A C28 H28C 109.5 . . ?
H28B C28 H28C 109.5 . . ?
O62 C29 C30 101(2) . . ?
O62 C29 H29A 111.6 . . ?
C30 C29 H29A 111.6 . . ?
O62 C29 H29B 111.6 . . ?
C30 C29 H29B 111.6 . . ?
H29A C29 H29B 109.4 . . ?
C29 C30 H30A 109.5 . . ?
C29 C30 H30B 109.5 . . ?
H30A C30 H30B 109.5 . . ?
C29 C30 H30C 109.5 . . ?
H30A C30 H30C 109.5 . . ?
H30B C30 H30C 109.5 . . ?
N1 C31 C32 179(3) . . ?
C31 C32 H32A 109.5 . . ?
C31 C32 H32B 109.5 . . ?
H32A C32 H32B 109.5 . . ?
C31 C32 H32C 109.5 . . ?
H32A C32 H32C 109.5 . . ?
H32B C32 H32C 109.5 . . ?

loop_
_geom_bond_atom_site_label_1
_geom_bond_atom_site_label_2
_geom_bond_distance
_geom_bond_site_symmetry_2
_geom_bond_publ_flag
Yb1 O60 2.198(11) . ?
Yb1 O51 2.208(11) . ?
Yb1 O48 2.208(11) . ?
Yb1 O54 2.216(10) . ?
Yb1 O45 2.219(10) . ?
Yb1 O57 2.224(12) . ?
Yb1 O63 2.349(12) . ?
Mo1 O9 1.622(12) . ?
Mo1 O6 1.823(12) . ?
Mo1 O7 1.834(11) . ?
Mo1 O8 1.922(12) . ?
Mo1 O5 1.940(12) . ?
Mo1 O2 2.39(2) . ?
Mo1 O1 2.47(2) . ?
Mo2 O12 1.623(11) . ?
Mo2 O5 1.820(12) . ?
Mo2 O11 1.825(13) . ?
Mo2 O10 1.919(12) . ?
Mo2 O18 1.925(12) 3_566 ?
Mo2 O4 2.444(19) 3_566 ?
Mo2 O2 2.48(2) . ?
Mo3 O14 1.646(10) . ?
Mo3 O10 1.833(12) . ?
Mo3 O21 1.848(12) 3_566 ?
Mo3 O6 1.919(12) . ?
Mo3 O13 1.943(12) . ?
Mo3 O3 2.43(2) . ?
Mo3 O2 2.46(2) . ?
Mo4 O16 1.620(11) . ?
Mo4 O13 1.824(12) . ?
Mo4 O15 1.849(12) . ?
Mo4 O20 1.889(12) 3_566 ?
Mo4 O11 1.910(13) 3_566 ?
Mo4 O3 2.45(2) . ?
Mo4 O4 2.45(2) . ?
Mo5 O19 1.643(11) . ?
Mo5 O18 1.805(12) . ?
Mo5 O17 1.831(12) . ?
Mo5 O15 1.882(12) . ?
Mo5 O7 1.940(12) . ?
Mo5 O4 2.42(2) . ?
Mo5 O1 2.48(2) . ?
Mo6 O22 1.624(12) . ?
Mo6 O8 1.832(12) . ?
Mo6 O20 1.878(13) . ?
Mo6 O17 1.910(12) . ?
Mo6 O21 1.922(12) . ?
Mo6 O3 2.39(2) 3_566 ?
Mo6 O1 2.47(2) . ?
Mo7 O31 1.623(12) . ?
Mo7 O30 1.812(12) . ?
Mo7 O27 1.827(12) . ?
Mo7 O29 1.925(12) . ?
Mo7 O28 1.956(12) . ?
Mo7 O24 2.39(2) . ?
Mo7 O23 2.45(2) . ?
Mo8 O34 1.636(10) . ?
Mo8 O32 1.797(12) . ?
Mo8 O40 1.821(13) 3_656 ?
Mo8 O27 1.933(12) . ?
Mo8 O33 1.970(12) . ?
Mo8 O26 2.437(18) 3_656 ?
Mo8 O24 2.49(2) . ?
Mo9 O36 1.642(10) . ?
Mo9 O35 1.802(10) . ?
Mo9 O28 1.804(12) . ?
Mo9 O32 1.949(12) . ?
Mo9 O43 1.953(12) 3_656 ?
Mo9 O24 2.38(2) . ?
Mo10 O38 1.643(10) . ?
Mo10 O33 1.817(12) 3_656 ?
Mo10 O42 1.850(12) 3_656 ?
Mo10 O35 1.946(11) . ?
Mo10 O37 1.965(13) . ?
Mo10 O26 2.400(18) . ?
Mo10 O25 2.506(19) . ?
Mo11 O41 1.621(12) . ?
Mo11 O37 1.815(12) . ?
Mo11 O29 1.817(12) . ?
Mo11 O40 1.945(13) . ?
Mo11 O39 1.960(12) . ?
Mo11 O26 2.38(2) . ?
Mo12 O44 1.640(11) . ?
Mo12 O39 1.804(12) . ?
Mo12 O43 1.812(11) . ?
Mo12 O42 1.946(11) . ?
Mo12 O30 1.957(12) . ?
Mo12 O25 2.403(19) 3_656 ?
Mo12 O23 2.42(2) . ?
N1 C31 1.09(3) . ?
O1 P1 1.46(2) . ?
O1 O2 1.68(3) . ?
O1 O3 1.70(3) 3_566 ?
O1 O4 1.71(3) . ?
O2 P1 1.51(2) . ?
O2 O4 1.77(3) 3_566 ?
O2 O3 1.80(3) . ?
O3 P1 1.536(19) . ?
O3 O1 1.70(3) 3_566 ?
O3 O4 1.80(3) . ?
O3 Mo6 2.39(2) 3_566 ?
O4 P1 1.529(19) . ?
O4 O2 1.77(3) 3_566 ?
O4 Mo2 2.444(19) 3_566 ?
O11 Mo4 1.910(13) 3_566 ?
O18 Mo2 1.925(12) 3_566 ?
O20 Mo4 1.889(12) 3_566 ?
O21 Mo3 1.848(12) 3_566 ?
O23 P2 1.48(2) . ?
O23 O25 1.56(3) 3_656 ?
O23 O24 1.74(3) . ?
O23 O26 1.80(3) . ?
O24 P2 1.56(2) . ?
O24 O25 1.75(3) . ?
O25 P2 1.458(19) . ?
O25 O23 1.56(3) 3_656 ?
O25 O26 1.80(3) . ?
O25 Mo12 2.403(19) 3_656 ?
O26 P2 1.586(19) . ?
O26 Mo8 2.437(18) 3_656 ?
O33 Mo10 1.817(12) 3_656 ?
O40 Mo8 1.821(13) 3_656 ?
O42 Mo10 1.850(12) 3_656 ?
O43 Mo9 1.953(12) 3_656 ?
O45 P3 1.449(11) . ?
O46 C3 1.429(9) . ?
O46 P3 1.513(14) . ?
O47 C5 1.430(9) . ?
O47 P3 1.514(14) . ?
O48 P4 1.455(12) . ?
O49 C7 1.434(9) . ?
O49 P4 1.512(13) . ?
O50 C9 1.428(9) . ?
O50 P4 1.508(12) . ?
O51 P5 1.475(11) . ?
O52 C13 1.429(9) . ?
O52 P5 1.509(13) . ?
O53 C15 1.448(9) . ?
O53 P5 1.546(13) . ?
O54 P6 1.466(11) . ?
O55 C17 1.428(9) . ?
O55 P6 1.532(11) . ?
O56 C19 1.431(9) . ?
O56 P6 1.520(12) . ?
O57 P7 1.469(12) . ?
O58 C23 1.433(9) . ?
O58 P7 1.546(14) . ?
O59 C25 1.438(9) . ?
O59 P7 1.518(14) . ?
O60 P8 1.449(12) . ?
O61 C27 1.427(9) . ?
O61 P8 1.484(18) . ?
O62 C29 1.440(9) . ?
O62 P8 1.565(16) . ?
O63 H63C 0.8256 . ?
O63 H63D 0.8589 . ?
P1 O1 1.46(2) 3_566 ?
P1 O2 1.51(2) 3_566 ?
P1 O4 1.53(2) 3_566 ?
P1 O3 1.536(19) 3_566 ?
P2 O25 1.458(19) 3_656 ?
P2 O23 1.48(2) 3_656 ?
P2 O24 1.56(2) 3_656 ?
P2 O26 1.586(19) 3_656 ?
P3 C1 1.743(17) . ?
P4 C2 1.755(16) . ?
P5 C11 1.757(17) . ?
P6 C12 1.771(17) . ?
P7 C21 1.751(19) . ?
P8 C22 1.75(2) . ?
C1 C2 1.524(9) . ?
C1 H1A 0.9700 . ?
C1 H1B 0.9700 . ?
C2 H2A 0.9700 . ?
C2 H2B 0.9700 . ?
C3 C4 1.519(9) . ?
C3 H3A 0.9700 . ?
C3 H3B 0.9700 . ?
C4 H4A 0.9600 . ?
C4 H4B 0.9600 . ?
C4 H4C 0.9600 . ?
C5 C6 1.538(10) . ?
C5 H5A 0.9700 . ?
C5 H5B 0.9700 . ?
C6 H6A 0.9600 . ?
C6 H6B 0.9600 . ?
C6 H6C 0.9600 . ?
C7 C8 1.528(9) . ?
C7 H7A 0.9700 . ?
C7 H7B 0.9700 . ?
C8 H8A 0.9600 . ?
C8 H8B 0.9600 . ?
C8 H8C 0.9600 . ?
C9 C10 1.519(9) . ?
C9 H9A 0.9700 . ?
C9 H9B 0.9700 . ?
C10 H10A 0.9600 . ?
C10 H10B 0.9600 . ?
C10 H10C 0.9600 . ?
C11 C12 1.529(9) . ?
C11 H11A 0.9700 . ?
C11 H11B 0.9700 . ?
C12 H12A 0.9700 . ?
C12 H12B 0.9700 . ?
C13 C14 1.509(9) . ?
C13 H13A 0.9700 . ?
C13 H13B 0.9700 . ?
C14 H14A 0.9600 . ?
C14 H14B 0.9600 . ?
C14 H14C 0.9600 . ?
C15 C16 1.508(10) . ?
C15 H15A 0.9700 . ?
C15 H15B 0.9700 . ?
C16 H16A 0.9600 . ?
C16 H16B 0.9600 . ?
C16 H16C 0.9600 . ?
C17 C18 1.526(9) . ?
C17 H17A 0.9700 . ?
C17 H17B 0.9700 . ?
C18 H18A 0.9600 . ?
C18 H18B 0.9600 . ?
C18 H18C 0.9600 . ?
C19 C20 1.510(9) . ?
C19 H19A 0.9700 . ?
C19 H19B 0.9700 . ?
C20 H20A 0.9600 . ?
C20 H20B 0.9600 . ?
C20 H20C 0.9600 . ?
C21 C22 1.521(9) . ?
C21 H21A 0.9700 . ?
C21 H21B 0.9700 . ?
C22 H22A 0.9700 . ?
C22 H22B 0.9700 . ?
C23 C24 1.514(9) . ?
C23 H23A 0.9700 . ?
C23 H23B 0.9700 . ?
C24 H24A 0.9600 . ?
C24 H24B 0.9600 . ?
C24 H24C 0.9600 . ?
C25 C26 1.519(10) . ?
C25 H25A 0.9700 . ?
C25 H25B 0.9700 . ?
C26 H26A 0.9600 . ?
C26 H26B 0.9600 . ?
C26 H26C 0.9600 . ?
C27 C28 1.531(10) . ?
C27 H27A 0.9700 . ?
C27 H27B 0.9700 . ?
C28 H28A 0.9600 . ?
C28 H28B 0.9600 . ?
C28 H28C 0.9600 . ?
C29 C30 1.74(4) . ?
C29 H29A 0.9700 . ?
C29 H29B 0.9700 . ?
C30 H30A 0.9600 . ?
C30 H30B 0.9600 . ?
C30 H30C 0.9600 . ?
C31 C32 1.44(3) . ?
C32 H32A 0.9600 . ?
C32 H32B 0.9600 . ?
C32 H32C 0.9600 . ?
